data_4034582
loop_
_publ_author_name
'Crossman, Aaron S.'
'Larson, Alec T.'
'Shi, Jake X.'
'Krajewski, Sebastian M.'
'Akturk, Eser S.'
'Marshak, Michael P.'

_publ_section_title
;
 Synthesis of Sterically Hindered \b-Diketones via Condensation of Acid
 Chlorides with Enolates.
;
_journal_issue 11
_journal_name_full 'The Journal of organic chemistry'
_journal_page_first 7434
_journal_page_last 7442
_journal_paper_doi 10.1021/acs.joc.9b00433
_journal_volume 84
_journal_year 2019
_chemical_formula_moiety 'C43 H60 O2'
_chemical_formula_sum 'C43 H60 O2'
_chemical_formula_weight 608.91
_space_group_crystal_system monoclinic
_space_group_IT_number 14
_space_group_name_Hall '-P 2ybc'
_space_group_name_H-M_alt 'P 1 21/c 1'
_atom_sites_solution_hydrogens mixed
_atom_sites_solution_primary dual
_audit_creation_date 2019-01-21
_audit_creation_method
;
Olex2 1.2
(compiled 2018.05.29 svn.r3508 for OlexSys, GUI svn.r5506)
;
_cell_angle_alpha 90
_cell_angle_beta 106.745(3)
_cell_angle_gamma 90
_cell_formula_units_Z 4
_cell_length_a 12.9091(9)
_cell_length_b 18.6490(12)
_cell_length_c 16.3846(11)
_cell_measurement_reflns_used 9792
_cell_measurement_temperature 100(2)
_cell_measurement_theta_max 31.46
_cell_measurement_theta_min 2.61
_cell_volume 3777.2(4)
_computing_cell_refinement 'SAINT v8.37A (Bruker, 2015)'
_computing_data_reduction 'SAINT v8.37A (Bruker, 2015)'
_computing_molecular_graphics 'Olex2 (Dolomanov et al., 2009)'
_computing_publication_material 'Olex2 (Dolomanov et al., 2009)'
_computing_structure_refinement 'ShelXL (Sheldrick, 2015)'
_computing_structure_solution 'XT (Sheldrick, 2015)'
_diffrn_ambient_temperature 100.0
_diffrn_measured_fraction_theta_full 0.999
_diffrn_measured_fraction_theta_max 0.994
_diffrn_measurement_device_type 'Bruker APEX-II CCD'
_diffrn_measurement_method '\f and \w scans'
_diffrn_radiation_type MoK\a
_diffrn_radiation_wavelength 0.71073
_diffrn_reflns_av_R_equivalents 0.0408
_diffrn_reflns_av_unetI/netI 0.0203
_diffrn_reflns_Laue_measured_fraction_full 0.999
_diffrn_reflns_Laue_measured_fraction_max 0.994
_diffrn_reflns_limit_h_max 18
_diffrn_reflns_limit_h_min -18
_diffrn_reflns_limit_k_max 27
_diffrn_reflns_limit_k_min -27
_diffrn_reflns_limit_l_max 24
_diffrn_reflns_limit_l_min -24
_diffrn_reflns_number 180462
_diffrn_reflns_point_group_measured_fraction_full 0.999
_diffrn_reflns_point_group_measured_fraction_max 0.994
_diffrn_reflns_theta_full 25.242
_diffrn_reflns_theta_max 31.621
_diffrn_reflns_theta_min 2.541
_diffrn_standards_number 0
_exptl_absorpt_coefficient_mu 0.063
_exptl_absorpt_correction_T_max 0.7462
_exptl_absorpt_correction_T_min 0.7108
_exptl_absorpt_correction_type multi-scan
_exptl_absorpt_process_details
'SADABS-2014/5 (Bruker,2014/5) was used for absorption correction. wR2(int) was 0.0435 before and 0.0398 after correction. The Ratio of minimum to maximum transmission is 0.9526. The \l/2 correction factor is Not present.'
_exptl_crystal_density_diffrn 1.071
_exptl_crystal_description block
_exptl_crystal_F_000 1336
_exptl_crystal_size_max 0.498
_exptl_crystal_size_mid 0.411
_exptl_crystal_size_min 0.128
_refine_diff_density_max 0.656
_refine_diff_density_min -0.420
_refine_diff_density_rms 0.055
_refine_ls_extinction_method none
_refine_ls_goodness_of_fit_ref 1.041
_refine_ls_hydrogen_treatment mixed
_refine_ls_matrix_type full
_refine_ls_number_parameters 425
_refine_ls_number_reflns 12617
_refine_ls_number_restraints 1
_refine_ls_restrained_S_all 1.041
_refine_ls_R_factor_all 0.0658
_refine_ls_R_factor_gt 0.0501
_refine_ls_shift/su_max 0.001
_refine_ls_shift/su_mean 0.000
_refine_ls_structure_factor_coef Fsqd
_refine_ls_weighting_details 'w=1/[\s^2^(Fo^2^)+(0.0709P)^2^+1.5231P] where P=(Fo^2^+2Fc^2^)/3'
_refine_ls_weighting_scheme calc
_refine_ls_wR_factor_gt 0.1321
_refine_ls_wR_factor_ref 0.1417
_reflns_Friedel_coverage 0.000
_reflns_number_gt 10158
_reflns_number_total 12617
_reflns_threshold_expression 'I > 2\s(I)'
_cod_data_source_file jo9b00433_si_002.cif
_cod_data_source_block tripach
_cod_database_code 4034582
_shelx_shelxl_version_number 2016/6
_shelx_space_group_comment
;
The symmetry employed for this shelxl refinement is uniquely defined
by the following loop, which should always be used as a source of
symmetry information in preference to the above space-group names.
They are only intended as comments.
;
_shelx_estimated_absorpt_t_max 0.992
_shelx_estimated_absorpt_t_min 0.969
_olex2_refinement_description
;
1. Fixed Uiso
 At 1.2 times of:
  All C(H) groups
 At 1.5 times of:
  All C(H,H,H) groups
2. Restrained distances
 H2-O2
 0.84 with sigma of 0.02
3.a Ternary CH refined with riding coordinates:
 C16(H16), C19(H19), C22(H22), C31(H31), C34(H34), C37(H37)
3.b Aromatic/amide H refined with riding coordinates:
 C2(H2A), C6(H6), C7(H7), C8(H8), C12(H12), C14(H14), C27(H27), C29(H29)
3.c Idealised Me refined as rotating group:
 C17(H17A,H17B,H17C), C18(H18A,H18B,H18C), C20(H20A,H20B,H20C), C21(H21A,H21B,
 H21C), C23(H23A,H23B,H23C), C24(H24A,H24B,H24C), C32(H32A,H32B,H32C), C33(H33A,
 H33B,H33C), C35(H35A,H35B,H35C), C36(H36A,H36B,H36C), C38(H38A,H38B,H38C),
 C39(H39A,H39B,H39C), C41(H41A,H41B,H41C), C42(H42A,H42B,H42C), C43(H43A,H43B,
 H43C)
;
_olex2_submission_special_instructions 'No special instructions were received'

loop_
_space_group_symop_operation_xyz
'x, y, z'
'-x, y+1/2, -z+1/2'
'-x, -y, -z'
'x, -y-1/2, z-1/2'

loop_
_atom_site_label
_atom_site_type_symbol
_atom_site_fract_x
_atom_site_fract_y
_atom_site_fract_z
_atom_site_U_iso_or_equiv
_atom_site_adp_type
_atom_site_occupancy
_atom_site_site_symmetry_order
_atom_site_calc_flag
_atom_site_refinement_flags_posn
O1 O 0.52480(7) 0.40252(5) 0.52097(5) 0.02510(17) Uani 1 1 d .
O2 O 0.38530(7) 0.32154(5) 0.42758(5) 0.02215(16) Uani 1 1 d D
C1 C 0.57457(9) 0.40408(6) 0.46580(7) 0.0205(2) Uani 1 1 d .
C2 C 0.53373(9) 0.36533(6) 0.38659(7) 0.0205(2) Uani 1 1 d .
H2A H 0.571001 0.368018 0.344435 0.025 Uiso 1 1 calc R
C3 C 0.44230(8) 0.32502(5) 0.37194(6) 0.01555(18) Uani 1 1 d .
C4 C 0.40149(7) 0.28011(5) 0.29419(6) 0.01291(16) Uani 1 1 d .
C5 C 0.29826(7) 0.29308(5) 0.23785(6) 0.01330(16) Uani 1 1 d .
C6 C 0.26282(8) 0.25101(5) 0.16458(6) 0.01646(18) Uani 1 1 d .
H6 H 0.193997 0.260062 0.125309 0.020 Uiso 1 1 calc R
C7 C 0.32688(8) 0.19609(6) 0.14835(7) 0.01842(19) Uani 1 1 d .
H7 H 0.301916 0.168075 0.098071 0.022 Uiso 1 1 calc R
C8 C 0.42748(8) 0.18209(5) 0.20561(6) 0.01625(18) Uani 1 1 d .
H8 H 0.470186 0.143709 0.194928 0.020 Uiso 1 1 calc R
C9 C 0.46621(7) 0.22397(5) 0.27863(6) 0.01301(16) Uani 1 1 d .
C10 C 0.57303(7) 0.20504(5) 0.34034(6) 0.01254(16) Uani 1 1 d .
C11 C 0.67001(8) 0.21921(5) 0.32025(6) 0.01392(17) Uani 1 1 d .
C12 C 0.76804(8) 0.19734(6) 0.37702(6) 0.01642(18) Uani 1 1 d .
H12 H 0.833586 0.207075 0.363721 0.020 Uiso 1 1 calc R
C13 C 0.77212(8) 0.16164(6) 0.45261(6) 0.01653(18) Uani 1 1 d .
C14 C 0.67506(8) 0.14848(6) 0.47105(6) 0.01599(18) Uani 1 1 d .
H14 H 0.676936 0.124120 0.522379 0.019 Uiso 1 1 calc R
C15 C 0.57523(7) 0.16971(5) 0.41701(6) 0.01356(17) Uani 1 1 d .
C16 C 0.67034(8) 0.25602(6) 0.23735(6) 0.01689(18) Uani 1 1 d .
H16 H 0.595037 0.273051 0.209245 0.020 Uiso 1 1 calc R
C17 C 0.70043(10) 0.20275(7) 0.17671(7) 0.0237(2) Uani 1 1 d .
H17A H 0.774437 0.185543 0.202259 0.036 Uiso 1 1 calc GR
H17B H 0.695787 0.226583 0.122462 0.036 Uiso 1 1 calc GR
H17C H 0.650321 0.162044 0.166615 0.036 Uiso 1 1 calc GR
C18 C 0.74506(10) 0.32141(6) 0.25070(8) 0.0239(2) Uani 1 1 d .
H18A H 0.721773 0.356824 0.285962 0.036 Uiso 1 1 calc GR
H18B H 0.741751 0.342734 0.195336 0.036 Uiso 1 1 calc GR
H18C H 0.819483 0.306539 0.279339 0.036 Uiso 1 1 calc GR
C19 C 0.87814(8) 0.13922(7) 0.51590(7) 0.0235(2) Uani 1 1 d .
H19 H 0.861039 0.101608 0.553566 0.028 Uiso 1 1 calc R
C20 C 0.95998(9) 0.10720(7) 0.47528(8) 0.0265(2) Uani 1 1 d .
H20A H 0.927157 0.066522 0.439181 0.040 Uiso 1 1 calc GR
H20B H 1.023667 0.090763 0.520053 0.040 Uiso 1 1 calc GR
H20C H 0.981777 0.143710 0.440477 0.040 Uiso 1 1 calc GR
C21 C 0.92934(11) 0.20244(10) 0.57269(9) 0.0394(4) Uani 1 1 d .
H21A H 0.946879 0.240476 0.537578 0.059 Uiso 1 1 calc GR
H21B H 0.995616 0.186502 0.615077 0.059 Uiso 1 1 calc GR
H21C H 0.878321 0.220870 0.601806 0.059 Uiso 1 1 calc GR
C22 C 0.47148(8) 0.15161(5) 0.43934(6) 0.01550(17) Uani 1 1 d .
H22 H 0.414625 0.185879 0.407370 0.019 Uiso 1 1 calc R
C23 C 0.43255(9) 0.07605(6) 0.40906(8) 0.0229(2) Uani 1 1 d .
H23A H 0.418568 0.073067 0.347109 0.034 Uiso 1 1 calc GR
H23B H 0.365823 0.065559 0.423924 0.034 Uiso 1 1 calc GR
H23C H 0.488317 0.041109 0.436749 0.034 Uiso 1 1 calc GR
C24 C 0.48247(9) 0.16131(7) 0.53428(7) 0.0251(2) Uani 1 1 d .
H24A H 0.529530 0.123739 0.567051 0.038 Uiso 1 1 calc GR
H24B H 0.410903 0.157972 0.543492 0.038 Uiso 1 1 calc GR
H24C H 0.513995 0.208435 0.553061 0.038 Uiso 1 1 calc GR
C25 C 0.22396(7) 0.35028(5) 0.25238(6) 0.01332(16) Uani 1 1 d .
C26 C 0.14552(8) 0.33262(5) 0.29340(6) 0.01500(17) Uani 1 1 d .
C27 C 0.06971(8) 0.38439(6) 0.29895(7) 0.01804(19) Uani 1 1 d .
H27 H 0.015799 0.372261 0.325652 0.022 Uiso 1 1 calc R
C28 C 0.07085(8) 0.45328(6) 0.26647(7) 0.01865(19) Uani 1 1 d .
C29 C 0.15120(8) 0.46992(6) 0.22828(7) 0.01820(19) Uani 1 1 d .
H29 H 0.153502 0.516903 0.206463 0.022 Uiso 1 1 calc R
C30 C 0.22854(8) 0.41990(5) 0.22094(6) 0.01517(17) Uani 1 1 d .
C31 C 0.14318(8) 0.25899(6) 0.33273(7) 0.01896(19) Uani 1 1 d .
H31 H 0.212532 0.234216 0.334594 0.023 Uiso 1 1 calc R
C32 C 0.05065(10) 0.21296(6) 0.27916(8) 0.0249(2) Uani 1 1 d .
H32A H -0.018314 0.237453 0.273154 0.037 Uiso 1 1 calc GR
H32B H 0.050461 0.166594 0.307281 0.037 Uiso 1 1 calc GR
H32C H 0.060382 0.205266 0.222662 0.037 Uiso 1 1 calc GR
C33 C 0.13656(12) 0.26448(8) 0.42448(8) 0.0348(3) Uani 1 1 d .
H33A H 0.193987 0.296202 0.457425 0.052 Uiso 1 1 calc GR
H33B H 0.145507 0.216715 0.450522 0.052 Uiso 1 1 calc GR
H33C H 0.065963 0.284020 0.424117 0.052 Uiso 1 1 calc GR
C34 C -0.01080(9) 0.51043(6) 0.27231(8) 0.0248(2) Uani 1 1 d .
H34 H 0.025723 0.558018 0.274960 0.030 Uiso 1 1 calc R
C35 C -0.10775(10) 0.51017(7) 0.19188(10) 0.0336(3) Uani 1 1 d .
H35A H -0.082257 0.517150 0.141597 0.050 Uiso 1 1 calc GR
H35B H -0.157374 0.549062 0.195319 0.050 Uiso 1 1 calc GR
H35C H -0.145574 0.464120 0.187347 0.050 Uiso 1 1 calc GR
C36 C -0.04970(13) 0.50413(9) 0.35165(11) 0.0403(3) Uani 1 1 d .
H36A H -0.093587 0.460683 0.347722 0.060 Uiso 1 1 calc GR
H36B H -0.093404 0.546210 0.355732 0.060 Uiso 1 1 calc GR
H36C H 0.012916 0.501438 0.402420 0.060 Uiso 1 1 calc GR
C37 C 0.31586(8) 0.44206(6) 0.18035(7) 0.01768(18) Uani 1 1 d .
H37 H 0.369596 0.402086 0.189191 0.021 Uiso 1 1 calc R
C38 C 0.26870(10) 0.45322(7) 0.08429(7) 0.0243(2) Uani 1 1 d .
H38A H 0.236403 0.408311 0.057702 0.037 Uiso 1 1 calc GR
H38B H 0.326398 0.467886 0.059918 0.037 Uiso 1 1 calc GR
H38C H 0.213072 0.490622 0.073689 0.037 Uiso 1 1 calc GR
C39 C 0.37613(10) 0.50937(7) 0.22267(8) 0.0259(2) Uani 1 1 d .
H39A H 0.326879 0.550541 0.210276 0.039 Uiso 1 1 calc GR
H39B H 0.437611 0.518504 0.200330 0.039 Uiso 1 1 calc GR
H39C H 0.402404 0.502098 0.284455 0.039 Uiso 1 1 calc GR
C40 C 0.68025(9) 0.44578(6) 0.48179(8) 0.0234(2) Uani 1 1 d .
C41 C 0.70338(11) 0.48697(7) 0.56553(9) 0.0308(3) Uani 1 1 d .
H41A H 0.642555 0.518957 0.563822 0.046 Uiso 1 1 calc GR
H41B H 0.769464 0.515381 0.573775 0.046 Uiso 1 1 calc GR
H41C H 0.712973 0.453045 0.612810 0.046 Uiso 1 1 calc GR
C42 C 0.77243(10) 0.39170(7) 0.48733(9) 0.0284(2) Uani 1 1 d .
H42A H 0.778558 0.359226 0.535517 0.043 Uiso 1 1 calc GR
H42B H 0.840704 0.417643 0.495582 0.043 Uiso 1 1 calc GR
H42C H 0.756606 0.363883 0.434421 0.043 Uiso 1 1 calc GR
C43 C 0.67122(11) 0.49844(7) 0.40825(9) 0.0300(3) Uani 1 1 d .
H43A H 0.660995 0.471672 0.355034 0.045 Uiso 1 1 calc GR
H43B H 0.737606 0.526986 0.419705 0.045 Uiso 1 1 calc GR
H43C H 0.609294 0.530322 0.402982 0.045 Uiso 1 1 calc GR
H2 H 0.4215(15) 0.3520(9) 0.4658(11) 0.046(5) Uiso 1 1 d D

loop_
_atom_site_aniso_label
_atom_site_aniso_U_11
_atom_site_aniso_U_22
_atom_site_aniso_U_33
_atom_site_aniso_U_23
_atom_site_aniso_U_13
_atom_site_aniso_U_12
O1 0.0242(4) 0.0288(4) 0.0222(4) -0.0058(3) 0.0065(3) -0.0026(3)
O2 0.0220(4) 0.0265(4) 0.0182(4) -0.0058(3) 0.0061(3) -0.0014(3)
C1 0.0189(5) 0.0193(5) 0.0210(5) -0.0020(4) 0.0023(4) -0.0003(4)
C2 0.0184(5) 0.0212(5) 0.0216(5) -0.0049(4) 0.0055(4) -0.0039(4)
C3 0.0131(4) 0.0152(4) 0.0162(4) -0.0022(3) 0.0009(3) 0.0018(3)
C4 0.0112(4) 0.0133(4) 0.0131(4) 0.0000(3) 0.0018(3) -0.0007(3)
C5 0.0112(4) 0.0136(4) 0.0141(4) 0.0011(3) 0.0020(3) 0.0000(3)
C6 0.0134(4) 0.0181(4) 0.0149(4) -0.0003(3) -0.0008(3) 0.0012(3)
C7 0.0176(4) 0.0198(5) 0.0147(4) -0.0038(3) -0.0003(3) 0.0017(4)
C8 0.0152(4) 0.0165(4) 0.0153(4) -0.0018(3) 0.0016(3) 0.0026(3)
C9 0.0109(4) 0.0143(4) 0.0129(4) 0.0012(3) 0.0019(3) 0.0001(3)
C10 0.0109(4) 0.0135(4) 0.0123(4) 0.0004(3) 0.0019(3) 0.0007(3)
C11 0.0127(4) 0.0157(4) 0.0128(4) 0.0013(3) 0.0028(3) 0.0002(3)
C12 0.0111(4) 0.0214(5) 0.0162(4) 0.0028(3) 0.0030(3) -0.0009(3)
C13 0.0116(4) 0.0206(5) 0.0155(4) 0.0037(3) 0.0009(3) 0.0003(3)
C14 0.0129(4) 0.0207(4) 0.0136(4) 0.0040(3) 0.0026(3) 0.0002(3)
C15 0.0113(4) 0.0159(4) 0.0132(4) 0.0005(3) 0.0030(3) 0.0000(3)
C16 0.0149(4) 0.0209(5) 0.0148(4) 0.0042(3) 0.0041(3) 0.0003(3)
C17 0.0255(5) 0.0294(6) 0.0177(5) -0.0001(4) 0.0086(4) -0.0007(4)
C18 0.0251(5) 0.0237(5) 0.0240(5) 0.0059(4) 0.0086(4) -0.0038(4)
C19 0.0119(4) 0.0359(6) 0.0201(5) 0.0108(4) 0.0006(4) 0.0018(4)
C20 0.0137(4) 0.0280(6) 0.0344(6) 0.0040(5) 0.0016(4) 0.0034(4)
C21 0.0197(5) 0.0669(10) 0.0248(6) -0.0142(6) -0.0047(4) 0.0061(6)
C22 0.0122(4) 0.0195(4) 0.0152(4) 0.0015(3) 0.0046(3) -0.0004(3)
C23 0.0212(5) 0.0234(5) 0.0267(5) -0.0023(4) 0.0109(4) -0.0062(4)
C24 0.0214(5) 0.0377(6) 0.0182(5) -0.0024(4) 0.0090(4) -0.0050(4)
C25 0.0104(4) 0.0147(4) 0.0137(4) 0.0001(3) 0.0016(3) 0.0004(3)
C26 0.0118(4) 0.0177(4) 0.0145(4) 0.0011(3) 0.0022(3) -0.0018(3)
C27 0.0132(4) 0.0216(5) 0.0205(5) -0.0016(4) 0.0067(3) -0.0021(3)
C28 0.0131(4) 0.0189(5) 0.0243(5) -0.0034(4) 0.0060(4) 0.0007(3)
C29 0.0164(4) 0.0147(4) 0.0243(5) 0.0010(4) 0.0073(4) 0.0014(3)
C30 0.0130(4) 0.0147(4) 0.0180(4) 0.0007(3) 0.0048(3) 0.0001(3)
C31 0.0155(4) 0.0206(5) 0.0198(5) 0.0063(4) 0.0034(4) -0.0014(4)
C32 0.0283(6) 0.0189(5) 0.0258(5) 0.0016(4) 0.0052(4) -0.0060(4)
C33 0.0432(7) 0.0406(7) 0.0185(5) 0.0053(5) 0.0054(5) -0.0164(6)
C34 0.0163(5) 0.0211(5) 0.0386(6) -0.0065(4) 0.0106(4) 0.0017(4)
C35 0.0193(5) 0.0285(6) 0.0490(8) -0.0062(6) 0.0032(5) 0.0057(4)
C36 0.0366(7) 0.0434(8) 0.0488(8) -0.0107(7) 0.0247(7) 0.0069(6)
C37 0.0163(4) 0.0158(4) 0.0234(5) 0.0022(4) 0.0097(4) 0.0007(3)
C38 0.0265(5) 0.0267(5) 0.0227(5) 0.0015(4) 0.0118(4) 0.0020(4)
C39 0.0256(5) 0.0249(5) 0.0307(6) -0.0023(4) 0.0137(5) -0.0088(4)
C40 0.0204(5) 0.0229(5) 0.0252(5) -0.0043(4) 0.0037(4) -0.0044(4)
C41 0.0287(6) 0.0314(6) 0.0294(6) -0.0107(5) 0.0038(5) -0.0069(5)
C42 0.0206(5) 0.0311(6) 0.0316(6) -0.0022(5) 0.0043(4) -0.0010(4)
C43 0.0303(6) 0.0260(6) 0.0323(6) 0.0004(5) 0.0067(5) -0.0064(5)

loop_
_atom_type_symbol
_atom_type_description
_atom_type_scat_dispersion_real
_atom_type_scat_dispersion_imag
_atom_type_scat_source
C C 0.0033 0.0016 'International Tables Vol C Tables 4.2.6.8 and 6.1.1.4'
H H 0.0000 0.0000 'International Tables Vol C Tables 4.2.6.8 and 6.1.1.4'
O O 0.0106 0.0060 'International Tables Vol C Tables 4.2.6.8 and 6.1.1.4'

loop_
_geom_angle_atom_site_label_1
_geom_angle_atom_site_label_2
_geom_angle_atom_site_label_3
_geom_angle
C3 O2 H2 100.0(13)
O1 C1 C2 120.44(10)
O1 C1 C40 120.50(10)
C2 C1 C40 119.05(10)
C1 C2 H2A 119.7
C3 C2 C1 120.51(10)
C3 C2 H2A 119.7
O2 C3 C2 121.99(9)
O2 C3 C4 115.51(9)
C2 C3 C4 122.47(9)
C5 C4 C3 119.99(8)
C5 C4 C9 120.57(9)
C9 C4 C3 119.43(8)
C4 C5 C25 123.15(8)
C6 C5 C4 118.79(9)
C6 C5 C25 118.06(8)
C5 C6 H6 119.6
C7 C6 C5 120.87(9)
C7 C6 H6 119.6
C6 C7 H7 120.0
C6 C7 C8 120.07(9)
C8 C7 H7 120.0
C7 C8 H8 119.7
C7 C8 C9 120.52(9)
C9 C8 H8 119.7
C4 C9 C10 122.13(8)
C8 C9 C4 119.13(8)
C8 C9 C10 118.65(8)
C11 C10 C9 120.36(8)
C11 C10 C15 120.28(8)
C15 C10 C9 119.28(8)
C10 C11 C16 121.61(8)
C12 C11 C10 119.02(9)
C12 C11 C16 119.35(9)
C11 C12 H12 119.1
C13 C12 C11 121.72(9)
C13 C12 H12 119.1
C12 C13 C19 122.30(9)
C14 C13 C12 118.10(9)
C14 C13 C19 119.57(9)
C13 C14 H14 118.8
C13 C14 C15 122.47(9)
C15 C14 H14 118.8
C10 C15 C22 121.55(8)
C14 C15 C10 118.40(9)
C14 C15 C22 119.99(8)
C11 C16 H16 107.6
C11 C16 C17 110.63(9)
C11 C16 C18 113.28(9)
C17 C16 H16 107.6
C18 C16 H16 107.6
C18 C16 C17 110.01(9)
C16 C17 H17A 109.5
C16 C17 H17B 109.5
C16 C17 H17C 109.5
H17A C17 H17B 109.5
H17A C17 H17C 109.5
H17B C17 H17C 109.5
C16 C18 H18A 109.5
C16 C18 H18B 109.5
C16 C18 H18C 109.5
H18A C18 H18B 109.5
H18A C18 H18C 109.5
H18B C18 H18C 109.5
C13 C19 H19 107.4
C13 C19 C20 114.31(10)
C13 C19 C21 110.47(10)
C20 C19 H19 107.4
C20 C19 C21 109.60(10)
C21 C19 H19 107.4
C19 C20 H20A 109.5
C19 C20 H20B 109.5
C19 C20 H20C 109.5
H20A C20 H20B 109.5
H20A C20 H20C 109.5
H20B C20 H20C 109.5
C19 C21 H21A 109.5
C19 C21 H21B 109.5
C19 C21 H21C 109.5
H21A C21 H21B 109.5
H21A C21 H21C 109.5
H21B C21 H21C 109.5
C15 C22 H22 107.2
C15 C22 C23 110.81(8)
C15 C22 C24 112.77(8)
C23 C22 H22 107.2
C23 C22 C24 111.33(9)
C24 C22 H22 107.2
C22 C23 H23A 109.5
C22 C23 H23B 109.5
C22 C23 H23C 109.5
H23A C23 H23B 109.5
H23A C23 H23C 109.5
H23B C23 H23C 109.5
C22 C24 H24A 109.5
C22 C24 H24B 109.5
C22 C24 H24C 109.5
H24A C24 H24B 109.5
H24A C24 H24C 109.5
H24B C24 H24C 109.5
C26 C25 C5 119.42(9)
C30 C25 C5 120.21(8)
C30 C25 C26 120.27(9)
C25 C26 C31 121.26(9)
C27 C26 C25 118.94(9)
C27 C26 C31 119.80(9)
C26 C27 H27 119.0
C28 C27 C26 121.91(9)
C28 C27 H27 119.0
C27 C28 C34 122.60(10)
C29 C28 C27 117.96(9)
C29 C28 C34 119.44(10)
C28 C29 H29 118.9
C28 C29 C30 122.24(10)
C30 C29 H29 118.9
C25 C30 C37 121.75(9)
C29 C30 C25 118.64(9)
C29 C30 C37 119.61(9)
C26 C31 H31 107.6
C26 C31 C32 111.83(9)
C26 C31 C33 111.63(10)
C32 C31 H31 107.6
C32 C31 C33 110.23(9)
C33 C31 H31 107.6
C31 C32 H32A 109.5
C31 C32 H32B 109.5
C31 C32 H32C 109.5
H32A C32 H32B 109.5
H32A C32 H32C 109.5
H32B C32 H32C 109.5
C31 C33 H33A 109.5
C31 C33 H33B 109.5
C31 C33 H33C 109.5
H33A C33 H33B 109.5
H33A C33 H33C 109.5
H33B C33 H33C 109.5
C28 C34 H34 107.3
C28 C34 C35 110.63(10)
C28 C34 C36 113.79(11)
C35 C34 H34 107.3
C36 C34 H34 107.3
C36 C34 C35 110.12(11)
C34 C35 H35A 109.5
C34 C35 H35B 109.5
C34 C35 H35C 109.5
H35A C35 H35B 109.5
H35A C35 H35C 109.5
H35B C35 H35C 109.5
C34 C36 H36A 109.5
C34 C36 H36B 109.5
C34 C36 H36C 109.5
H36A C36 H36B 109.5
H36A C36 H36C 109.5
H36B C36 H36C 109.5
C30 C37 H37 107.7
C30 C37 C38 111.19(9)
C30 C37 C39 111.59(9)
C38 C37 H37 107.7
C38 C37 C39 110.71(9)
C39 C37 H37 107.7
C37 C38 H38A 109.5
C37 C38 H38B 109.5
C37 C38 H38C 109.5
H38A C38 H38B 109.5
H38A C38 H38C 109.5
H38B C38 H38C 109.5
C37 C39 H39A 109.5
C37 C39 H39B 109.5
C37 C39 H39C 109.5
H39A C39 H39B 109.5
H39A C39 H39C 109.5
H39B C39 H39C 109.5
C1 C40 C42 108.26(9)
C1 C40 C43 109.26(9)
C41 C40 C1 110.17(10)
C41 C40 C42 109.18(10)
C41 C40 C43 109.59(10)
C43 C40 C42 110.36(10)
C40 C41 H41A 109.5
C40 C41 H41B 109.5
C40 C41 H41C 109.5
H41A C41 H41B 109.5
H41A C41 H41C 109.5
H41B C41 H41C 109.5
C40 C42 H42A 109.5
C40 C42 H42B 109.5
C40 C42 H42C 109.5
H42A C42 H42B 109.5
H42A C42 H42C 109.5
H42B C42 H42C 109.5
C40 C43 H43A 109.5
C40 C43 H43B 109.5
C40 C43 H43C 109.5
H43A C43 H43B 109.5
H43A C43 H43C 109.5
H43B C43 H43C 109.5

loop_
_geom_bond_atom_site_label_1
_geom_bond_atom_site_label_2
_geom_bond_distance
O1 C1 1.2511(14)
O2 C3 1.3278(13)
O2 H2 0.874(15)
C1 C2 1.4458(15)
C1 C40 1.5259(15)
C2 H2A 0.9500
C2 C3 1.3611(14)
C3 C4 1.4883(13)
C4 C5 1.4063(13)
C4 C9 1.4078(13)
C5 C6 1.3962(13)
C5 C25 1.4987(13)
C6 H6 0.9500
C6 C7 1.3894(14)
C7 H7 0.9500
C7 C8 1.3902(14)
C8 H8 0.9500
C8 C9 1.3953(13)
C9 C10 1.4983(13)
C10 C11 1.4082(13)
C10 C15 1.4115(13)
C11 C12 1.3981(13)
C11 C16 1.5231(13)
C12 H12 0.9500
C12 C13 1.3937(14)
C13 C14 1.3928(14)
C13 C19 1.5184(14)
C14 H14 0.9500
C14 C15 1.3943(13)
C15 C22 1.5244(13)
C16 H16 1.0000
C16 C17 1.5322(16)
C16 C18 1.5309(15)
C17 H17A 0.9800
C17 H17B 0.9800
C17 H17C 0.9800
C18 H18A 0.9800
C18 H18B 0.9800
C18 H18C 0.9800
C19 H19 1.0000
C19 C20 1.5235(17)
C19 C21 1.529(2)
C20 H20A 0.9800
C20 H20B 0.9800
C20 H20C 0.9800
C21 H21A 0.9800
C21 H21B 0.9800
C21 H21C 0.9800
C22 H22 1.0000
C22 C23 1.5300(15)
C22 C24 1.5315(15)
C23 H23A 0.9800
C23 H23B 0.9800
C23 H23C 0.9800
C24 H24A 0.9800
C24 H24B 0.9800
C24 H24C 0.9800
C25 C26 1.4063(13)
C25 C30 1.4043(13)
C26 C27 1.3962(14)
C26 C31 1.5208(14)
C27 H27 0.9500
C27 C28 1.3922(15)
C28 C29 1.3921(14)
C28 C34 1.5213(15)
C29 H29 0.9500
C29 C30 1.3967(14)
C30 C37 1.5218(14)
C31 H31 1.0000
C31 C32 1.5265(15)
C31 C33 1.5335(17)
C32 H32A 0.9800
C32 H32B 0.9800
C32 H32C 0.9800
C33 H33A 0.9800
C33 H33B 0.9800
C33 H33C 0.9800
C34 H34 1.0000
C34 C35 1.5338(18)
C34 C36 1.5271(19)
C35 H35A 0.9800
C35 H35B 0.9800
C35 H35C 0.9800
C36 H36A 0.9800
C36 H36B 0.9800
C36 H36C 0.9800
C37 H37 1.0000
C37 C38 1.5294(16)
C37 C39 1.5333(16)
C38 H38A 0.9800
C38 H38B 0.9800
C38 H38C 0.9800
C39 H39A 0.9800
C39 H39B 0.9800
C39 H39C 0.9800
C40 C41 1.5251(17)
C40 C42 1.5424(17)
C40 C43 1.5326(18)
C41 H41A 0.9800
C41 H41B 0.9800
C41 H41C 0.9800
C42 H42A 0.9800
C42 H42B 0.9800
C42 H42C 0.9800
C43 H43A 0.9800
C43 H43B 0.9800
C43 H43C 0.9800
